data_4319937
loop_
_publ_author_name
'Nathan R. M. Crawford'
'Jeffrey R. Long'

_publ_contact_author
;
        Jeffrey R. Long
        Department of Chemistry
        University of California, Berkeley
        United States of America
;
_publ_contact_author_email jlong@cchem.berkeley.edu
_publ_contact_author_fax '510 642-8369'
_publ_contact_author_phone '510 642-0860'
_publ_section_title
;
 Edge-Bridged Octahedral Tungsten-Oxygen-Chlorine Clusters: Synthesis and
 Characterization of Two D3d-Symmetric [W6O6Cl12]2- Isomers and
 [W6O7Cl11]3-
;
_journal_name_full 'Inorganic Chemistry'
_journal_page_first 3456
_journal_page_last 3462
_journal_paper_doi 10.1021/ic0013734
_journal_volume 40
_journal_year 2001
_chemical_formula_structural (Et4N)3[W6O7Cl11]
_chemical_formula_sum 'C24 H60 Cl11 N3 O7 W6'
_chemical_formula_weight 1995.80
_chemical_name_systematic
; 
 ? 
;
_space_group_IT_number 15
_symmetry_cell_setting monoclinic
_symmetry_space_group_name_Hall '-C 2yc'
_symmetry_space_group_name_H-M 'C 1 2/c 1'
_atom_sites_solution_hydrogens geom
_atom_sites_solution_primary direct
_atom_sites_solution_secondary difmap
_audit_creation_method SHELXL
_cell_angle_alpha 90.00
_cell_angle_beta 92.545(5)
_cell_angle_gamma 90.00
_cell_formula_units_Z 4
_cell_length_a 19.545(4)
_cell_length_b 18.563(3)
_cell_length_c 13.422(2)
_cell_measurement_temperature 147(2)
_cell_volume 4864.9(15)
_computing_cell_refinement 'Bruker SAINT'
_computing_data_collection 'Bruker SMART'
_computing_data_reduction 'Bruker SAINT'
_computing_molecular_graphics 'Bruker SHELXTL'
_computing_publication_material 'Bruker SHELXTL'
_computing_structure_refinement 'SHELXL-93 (Sheldrick, 1993)'
_computing_structure_solution 'SHELXS-86 (Sheldrick, 1990)'
_diffrn_ambient_temperature 147(2)
_diffrn_measurement_device 'Siemens SMART'
_diffrn_measurement_method 'CCD area detector'
_diffrn_radiation_monochromator graphite
_diffrn_radiation_source 'fine-focus sealed tube'
_diffrn_radiation_type MoK\a
_diffrn_radiation_wavelength 0.71073
_diffrn_reflns_av_R_equivalents 0.0841
_diffrn_reflns_av_sigmaI/netI 0.1922
_diffrn_reflns_limit_h_max 23
_diffrn_reflns_limit_h_min -23
_diffrn_reflns_limit_k_max 19
_diffrn_reflns_limit_k_min -22
_diffrn_reflns_limit_l_max 16
_diffrn_reflns_limit_l_min -12
_diffrn_reflns_number 10769
_diffrn_reflns_theta_max 25.49
_diffrn_reflns_theta_min 2.09
_exptl_absorpt_coefficient_mu 14.772
_exptl_absorpt_correction_T_max 0.074434
_exptl_absorpt_correction_T_min 0.045121
_exptl_absorpt_correction_type SADABS
_exptl_crystal_colour black
_exptl_crystal_density_diffrn 2.725
_exptl_crystal_density_method 'not measured'
_exptl_crystal_description prism
_exptl_crystal_F_000 3648
_exptl_crystal_size_max 0.06
_exptl_crystal_size_mid 0.05
_exptl_crystal_size_min 0.04
_refine_diff_density_max 1.397
_refine_diff_density_min -0.797
_refine_diff_density_rms 0.195
_refine_ls_extinction_method none
_refine_ls_goodness_of_fit_all 0.768
_refine_ls_goodness_of_fit_obs 0.974
_refine_ls_matrix_type full
_refine_ls_number_parameters 219
_refine_ls_number_reflns 4105
_refine_ls_number_restraints 2
_refine_ls_restrained_S_all 0.768
_refine_ls_restrained_S_obs 0.974
_refine_ls_R_factor_all 0.1454
_refine_ls_R_factor_obs 0.0430
_refine_ls_shift/esd_max 0.131
_refine_ls_shift/esd_mean 0.006
_refine_ls_structure_factor_coef Fsqd
_refine_ls_weighting_details 'w=1/[\s^2^(Fo^2^)+(0.0205P)^2^+0.0000P] where P=(Fo^2^+2Fc^2^)/3'
_refine_ls_weighting_scheme calc
_refine_ls_wR_factor_all 0.0779
_refine_ls_wR_factor_obs 0.0625
_reflns_number_observed 1766
_reflns_number_total 4105
_reflns_observed_criterion >2sigma(I)
_cod_data_source_file ic0013734_3.cif
_cod_data_source_block 3
_cod_depositor_comments
;
The following automatic conversions were performed:

'_symmetry_cell_setting' value 'Monoclinic' changed to 'monoclinic'
according to the built-in table from CIF Core dictionary named
'cif_core.dic' version 2.4.1 from 2010-06-29.

Automatic conversion script
Id: cif_fix_values 1646 2011-03-28 12:23:43Z adriana 

The following automatic conversions were performed:

'_refine_ls_weighting_scheme' value 'calc
w=1/[\s^2^(Fo^2^)+(0.0205P)^2^+0.0000P] where P=(Fo^2^+2Fc^2^)/3' was
changed to 'calc'. New tag '_refine_ls_weighting_details' was
created. The value of the new tag was set to
'w=1/[\s^2^(Fo^2^)+(0.0205P)^2^+0.0000P] where P=(Fo^2^+2Fc^2^)/3'.

Automatic conversion script
Id: cif_fix_values 3143 2015-03-26 13:38:13Z robertas 
;
_cod_original_cell_volume 4865.0(15)
_cod_database_code 4319937

loop_
_symmetry_equiv_pos_as_xyz
'x, y, z'
'-x, y, -z+1/2'
'x+1/2, y+1/2, z'
'-x+1/2, y+1/2, -z+1/2'
'-x, -y, -z'
'x, -y, z-1/2'
'-x+1/2, -y+1/2, -z'
'x+1/2, -y+1/2, z-1/2'

loop_
_atom_site_aniso_label
_atom_site_aniso_U_11
_atom_site_aniso_U_22
_atom_site_aniso_U_33
_atom_site_aniso_U_23
_atom_site_aniso_U_13
_atom_site_aniso_U_12
W1 0.0520(5) 0.0540(5) 0.0470(5) -0.0085(4) 0.0086(4) -0.0060(4)
W2 0.0480(5) 0.0566(5) 0.0528(5) -0.0050(4) 0.0095(4) 0.0047(4)
W3 0.0538(5) 0.0637(6) 0.0493(5) -0.0130(4) 0.0084(4) 0.0047(4)
Cl1 0.060(3) 0.095(4) 0.079(4) 0.010(3) 0.018(3) 0.022(3)
Cl2 0.064(3) 0.086(4) 0.074(4) -0.008(3) 0.009(3) -0.007(3)
Cl3 0.044(4) 0.059(5) 0.047(4) -0.007(3) 0.014(3) 0.008(3)
Cl4 0.090(4) 0.063(3) 0.072(3) -0.009(3) 0.011(3) -0.026(3)
Cl5 0.057(4) 0.061(5) 0.042(4) -0.009(4) 0.008(4) -0.012(3)
Cl6 0.088(4) 0.109(5) 0.062(3) -0.014(3) 0.025(3) 0.011(3)
O1 0.055(7) 0.065(8) 0.051(7) -0.004(6) 0.017(6) -0.006(6)
O2 0.051(7) 0.074(8) 0.046(7) -0.006(6) 0.013(6) -0.008(6)
O3 0.044(7) 0.083(9) 0.054(8) 0.005(7) -0.004(6) -0.003(6)
N1 0.045(14) 0.122(21) 0.051(15) 0.000 0.022(13) 0.000
N2 0.122(16) 0.055(12) 0.102(15) -0.002(11) 0.046(12) 0.013(12)
C1 0.055(14) 0.194(26) 0.056(15) -0.046(17) 0.017(12) -0.031(15)
C2 0.196(28) 0.246(34) 0.084(20) -0.005(21) 0.022(20) -0.088(25)
C3 0.051(13) 0.118(19) 0.124(19) 0.009(15) 0.016(13) 0.023(13)
C6 0.080(17) 0.191(28) 0.196(28) 0.040(23) -0.017(19) -0.001(17)
C9 0.116(19) 0.101(19) 0.119(21) -0.018(16) 0.060(18) -0.010(17)
C10 0.113(20) 0.129(22) 0.110(20) -0.029(16) 0.022(16) -0.013(17)
C11 0.136(21) 0.105(21) 0.104(19) 0.028(16) 0.036(16) 0.025(17)
C12 0.096(16) 0.101(18) 0.125(19) 0.039(15) 0.059(14) -0.013(13)

loop_
_atom_site_label
_atom_site_type_symbol
_atom_site_fract_x
_atom_site_fract_y
_atom_site_fract_z
_atom_site_U_iso_or_equiv
_atom_site_thermal_displace_type
_atom_site_occupancy
_atom_site_calc_flag
_atom_site_refinement_flags
_atom_site_disorder_group
W1 W 0.19804(4) 0.15992(4) 0.98240(5) 0.0508(2) Uani 1 d . .
W2 W 0.32652(3) 0.18930(4) 1.04986(5) 0.0523(2) Uani 1 d D .
W3 W 0.28054(4) 0.24885(4) 0.86332(5) 0.0554(2) Uani 1 d D .
Cl1 Cl 0.4168(2) 0.1100(3) 1.1162(3) 0.0774(15) Uani 1 d . .
Cl2 Cl 0.0908(2) 0.2132(2) 0.9156(3) 0.0743(15) Uani 1 d . .
Cl3 Cl 0.3829(3) 0.1751(3) 0.8908(4) 0.050(2) Uani 0.75 d P .
Cl4 Cl 0.1367(2) 0.0463(2) 0.9693(3) 0.0749(15) Uani 1 d . .
Cl5 Cl 0.2237(3) 0.1402(4) 0.8064(5) 0.053(2) Uani 0.75 d P .
Cl6 Cl 0.3170(2) 0.2542(3) 0.6923(3) 0.086(2) Uani 1 d . .
O1 O 0.1633(5) 0.1667(5) 1.1127(7) 0.057(3) Uani 1 d . .
O2 O 0.2752(4) 0.1052(5) 1.0229(7) 0.057(3) Uani 1 d . .
O3 O 0.2975(4) 0.1996(6) 1.1834(7) 0.060(3) Uani 1 d . .
O4 O 0.2306(28) 0.1582(30) 0.8535(36) 0.061(21) Uiso 0.25 d P .
O5 O 0.3580(26) 0.1904(39) 0.9148(24) 0.150(40) Uiso 0.25 d PD .
N1 N 0.0000 0.0567(13) 1.2500 0.072(7) Uani 1 d S .
N2 N 0.1493(10) 0.3936(9) 0.5466(13) 0.092(5) Uani 1 d . .
C1 C -0.0311(9) 0.0092(13) 1.3302(13) 0.101(8) Uani 1 d . .
H1A H 0.0065(9) -0.0162(13) 1.3675(13) 0.121 Uiso 1 calc R .
H1B H -0.0542(9) 0.0407(13) 1.3779(13) 0.121 Uiso 1 calc R .
C2 C -0.0782(12) -0.0419(14) 1.2926(16) 0.175(12) Uani 1 d . .
H2A H -0.0957(12) -0.0699(14) 1.3478(16) 0.263 Uiso 1 calc R .
H2B H -0.0556(12) -0.0742(14) 1.2466(16) 0.263 Uiso 1 calc R .
H2C H -0.1163(12) -0.0172(14) 1.2570(16) 0.263 Uiso 1 calc R .
C3 C -0.0560(8) 0.0991(11) 1.1983(15) 0.097(7) Uani 1 d . .
H3A H -0.0810(8) 0.1268(11) 1.2481(15) 0.117 Uiso 1 calc R .
H3B H -0.0887(8) 0.0659(11) 1.1637(15) 0.117 Uiso 1 calc R .
C4 C -0.0262(11) 0.1510(12) 1.1225(16) 0.138(9) Uiso 1 d . .
H4A H -0.0634(11) 0.1784(12) 1.0892(16) 0.207 Uiso 1 calc R .
H4B H -0.0019(11) 0.1234(12) 1.0728(16) 0.207 Uiso 1 calc R .
H4C H 0.0058(11) 0.1842(12) 1.1571(16) 0.207 Uiso 1 calc R .
C5 C 0.0883(15) 0.4260(16) 0.5132(21) 0.172(13) Uiso 1 d . .
H5A H 0.0960(15) 0.4786(16) 0.5112(21) 0.207 Uiso 1 calc R .
H5B H 0.0538(15) 0.4169(16) 0.5637(21) 0.207 Uiso 1 calc R .
C6 C 0.0574(9) 0.4031(12) 0.4125(19) 0.156(10) Uani 1 d . .
H6A H 0.0149(9) 0.4299(12) 0.3982(19) 0.235 Uiso 1 calc R .
H6B H 0.0476(9) 0.3514(12) 0.4135(19) 0.235 Uiso 1 calc R .
H6C H 0.0899(9) 0.4133(12) 0.3608(19) 0.235 Uiso 1 calc R .
C7 C 0.1530(22) 0.4460(24) 0.6342(34) 0.320(24) Uiso 1 d . .
H7A H 0.1289(22) 0.4906(24) 0.6128(34) 0.384 Uiso 1 calc R .
H7B H 0.1269(22) 0.4247(24) 0.6885(34) 0.384 Uiso 1 calc R .
C8 C 0.2079(18) 0.4627(17) 0.6687(27) 0.263(19) Uiso 1 d . .
H8A H 0.2024(18) 0.4963(17) 0.7241(27) 0.394 Uiso 1 calc R .
H8B H 0.2343(18) 0.4860(17) 0.6172(27) 0.394 Uiso 1 calc R .
H8C H 0.2323(18) 0.4196(17) 0.6932(27) 0.394 Uiso 1 calc R .
C9 C 0.2039(12) 0.4145(11) 0.4707(16) 0.110(8) Uani 1 d . .
H9A H 0.1857(12) 0.4026(11) 0.4027(16) 0.132 Uiso 1 calc R .
H9B H 0.2109(12) 0.4673(11) 0.4736(16) 0.132 Uiso 1 calc R .
C10 C 0.2723(10) 0.3781(11) 0.4875(14) 0.117(8) Uani 1 d . .
H10A H 0.3035(10) 0.3942(11) 0.4367(14) 0.175 Uiso 1 calc R .
H10B H 0.2664(10) 0.3258(11) 0.4828(14) 0.175 Uiso 1 calc R .
H10C H 0.2917(10) 0.3906(11) 0.5538(14) 0.175 Uiso 1 calc R .
C11 C 0.1436(11) 0.3155(12) 0.5520(16) 0.114(8) Uani 1 d . .
H11A H 0.1885(11) 0.2962(12) 0.5767(16) 0.137 Uiso 1 calc R .
H11B H 0.1351(11) 0.2970(12) 0.4834(16) 0.137 Uiso 1 calc R .
C12 C 0.0902(9) 0.2859(10) 0.6153(14) 0.106(8) Uani 1 d . .
H12A H 0.0914(9) 0.2331(10) 0.6129(14) 0.158 Uiso 1 calc R .
H12B H 0.0451(9) 0.3028(10) 0.5905(14) 0.158 Uiso 1 calc R .
H12C H 0.0986(9) 0.3020(10) 0.6842(14) 0.158 Uiso 1 calc R .

loop_
_atom_type_symbol
_atom_type_description
_atom_type_scat_dispersion_real
_atom_type_scat_dispersion_imag
_atom_type_scat_source
C C 0.0033 0.0016 'International Tables Vol C Tables 4.2.6.8 and 6.1.1.4'
H H 0.0000 0.0000 'International Tables Vol C Tables 4.2.6.8 and 6.1.1.4'
N N 0.0061 0.0033 'International Tables Vol C Tables 4.2.6.8 and 6.1.1.4'
O O 0.0106 0.0060 'International Tables Vol C Tables 4.2.6.8 and 6.1.1.4'
Cl Cl 0.1484 0.1585 'International Tables Vol C Tables 4.2.6.8 and 6.1.1.4'
W W -0.8490 6.8722 'International Tables Vol C Tables 4.2.6.8 and 6.1.1.4'

loop_
_geom_angle_atom_site_label_1
_geom_angle_atom_site_label_2
_geom_angle_atom_site_label_3
_geom_angle
_geom_angle_site_symmetry_1
_geom_angle_site_symmetry_3
_geom_angle_publ_flag
O4 W1 O2 87.5(17) . . ?
O4 W1 O1 177.1(17) . . ?
O2 W1 O1 94.8(4) . . ?
O4 W1 Cl4 96.0(17) . . ?
O2 W1 Cl4 86.5(3) . . ?
O1 W1 Cl4 85.9(3) . . ?
O4 W1 Cl2 89.4(16) . . ?
O2 W1 Cl2 170.5(3) . . ?
O1 W1 Cl2 88.6(3) . . ?
Cl4 W1 Cl2 84.95(15) . . ?
O4 W1 Cl5 11.0(17) . . ?
O2 W1 Cl5 90.1(3) . . ?
O1 W1 Cl5 169.9(3) . . ?
Cl4 W1 Cl5 85.6(2) . . ?
Cl2 W1 Cl5 85.2(2) . . ?
O4 W1 W2 87.9(16) . . ?
O2 W1 W2 44.4(3) . . ?
O1 W1 W2 92.5(3) . . ?
Cl4 W1 W2 130.67(11) . . ?
Cl2 W1 W2 144.36(11) . . ?
Cl5 W1 W2 97.2(2) . . ?
O4 W1 W3 132.4(17) . 7_557 ?
O2 W1 W3 91.3(3) . 7_557 ?
O1 W1 W3 45.9(3) . 7_557 ?
Cl4 W1 W3 131.37(11) . 7_557 ?
Cl2 W1 W3 97.41(11) . 7_557 ?
Cl5 W1 W3 143.1(2) . 7_557 ?
W2 W1 W3 60.15(3) . 7_557 ?
O4 W1 W3 42.8(17) . . ?
O2 W1 W3 90.5(3) . . ?
O1 W1 W3 135.2(3) . . ?
Cl4 W1 W3 138.85(11) . . ?
Cl2 W1 W3 93.29(11) . . ?
Cl5 W1 W3 53.4(2) . . ?
W2 W1 W3 61.81(3) . . ?
W3 W1 W3 89.68(3) 7_557 . ?
O4 W1 W2 86.5(17) . 7_557 ?
O2 W1 W2 134.3(3) . 7_557 ?
O1 W1 W2 90.6(3) . 7_557 ?
Cl4 W1 W2 139.22(11) . 7_557 ?
Cl2 W1 W2 54.33(11) . 7_557 ?
Cl5 W1 W2 92.3(2) . 7_557 ?
W2 W1 W2 90.03(3) . 7_557 ?
W3 W1 W2 61.44(3) 7_557 7_557 ?
W3 W1 W2 56.29(3) . 7_557 ?
O2 W2 O3 94.9(4) . . ?
O2 W2 O5 91.0(25) . . ?
O3 W2 O5 173.6(24) . . ?
O2 W2 Cl1 86.6(3) . . ?
O3 W2 Cl1 87.6(3) . . ?
O5 W2 Cl1 95.4(9) . . ?
O2 W2 Cl2 171.1(3) . 7_557 ?
O3 W2 Cl2 88.3(3) . 7_557 ?
O5 W2 Cl2 86.3(25) . 7_557 ?
Cl1 W2 Cl2 85.2(2) . 7_557 ?
O2 W2 Cl3 90.0(3) . . ?
O3 W2 Cl3 170.6(3) . . ?
O5 W2 Cl3 10.7(9) . . ?
Cl1 W2 Cl3 84.7(2) . . ?
Cl2 W2 Cl3 85.8(2) 7_557 . ?
O2 W2 W1 44.3(3) . . ?
O3 W2 W1 91.4(3) . . ?
O5 W2 W1 91.0(19) . . ?
Cl1 W2 W1 130.65(12) . . ?
Cl2 W2 W1 144.10(11) 7_557 . ?
Cl3 W2 W1 97.69(14) . . ?
O2 W2 W3 91.1(3) . 7_557 ?
O3 W2 W3 44.3(3) . 7_557 ?
O5 W2 W3 133.1(9) . 7_557 ?
Cl1 W2 W3 131.51(11) . 7_557 ?
Cl2 W2 W3 96.96(11) 7_557 7_557 ?
Cl3 W2 W3 143.78(14) . 7_557 ?
W1 W2 W3 60.04(3) . 7_557 ?
O2 W2 W3 90.5(3) . . ?
O3 W2 W3 133.6(3) . . ?
O5 W2 W3 43.5(8) . . ?
Cl1 W2 W3 138.74(11) . . ?
Cl2 W2 W3 93.40(11) 7_557 . ?
Cl3 W2 W3 54.13(13) . . ?
W1 W2 W3 61.86(3) . . ?
W3 W2 W3 89.66(3) 7_557 . ?
O2 W2 W1 134.1(3) . 7_557 ?
O3 W2 W1 89.4(3) . 7_557 ?
O5 W2 W1 84.6(19) . 7_557 ?
Cl1 W2 W1 139.31(12) . 7_557 ?
Cl2 W2 W1 54.13(10) 7_557 7_557 ?
Cl3 W2 W1 92.97(15) . 7_557 ?
W1 W2 W1 89.97(3) . 7_557 ?
W3 W2 W1 61.44(3) 7_557 7_557 ?
W3 W2 W1 56.23(2) . 7_557 ?
O3 W3 O1 95.1(4) 7_557 7_557 ?
O3 W3 O4 91.2(16) 7_557 . ?
O1 W3 O4 172.6(15) 7_557 . ?
O3 W3 O5 176.4(22) 7_557 . ?
O1 W3 O5 88.1(25) 7_557 . ?
O4 W3 O5 85.5(29) . . ?
O3 W3 Cl5 88.0(3) 7_557 . ?
O1 W3 Cl5 169.1(3) 7_557 . ?
O4 W3 Cl5 14.7(15) . . ?
O5 W3 Cl5 89.2(24) . . ?
O3 W3 Cl6 86.1(3) 7_557 . ?
O1 W3 Cl6 86.4(3) 7_557 . ?
O4 W3 Cl6 97.9(15) . . ?
O5 W3 Cl6 95.8(9) . . ?
Cl5 W3 Cl6 83.4(2) . . ?
O3 W3 Cl3 169.1(3) 7_557 . ?
O1 W3 Cl3 88.5(3) 7_557 . ?
O4 W3 Cl3 86.0(16) . . ?
O5 W3 Cl3 12.0(9) . . ?
Cl5 W3 Cl3 86.7(2) . . ?
Cl6 W3 Cl3 83.8(2) . . ?
O3 W3 W1 91.9(3) 7_557 7_557 ?
O1 W3 W1 45.1(3) 7_557 7_557 ?
O4 W3 W1 131.0(15) . 7_557 ?
O5 W3 W1 89.2(19) . 7_557 ?
Cl5 W3 W1 145.4(2) . 7_557 ?
Cl6 W3 W1 131.08(13) . 7_557 ?
Cl3 W3 W1 97.94(15) . 7_557 ?
O3 W3 W2 45.2(3) 7_557 7_557 ?
O1 W3 W2 91.6(3) 7_557 7_557 ?
O4 W3 W2 90.1(16) . 7_557 ?
O5 W3 W2 133.2(8) . 7_557 ?
Cl5 W3 W2 97.9(2) . 7_557 ?
Cl6 W3 W2 130.93(12) . 7_557 ?
Cl3 W3 W2 145.18(14) . 7_557 ?
W1 W3 W2 59.81(3) 7_557 7_557 ?
O3 W3 W2 135.2(3) 7_557 . ?
O1 W3 W2 90.8(3) 7_557 . ?
O4 W3 W2 82.0(14) . . ?
O5 W3 W2 42.9(8) . . ?
Cl5 W3 W2 94.4(2) . . ?
Cl6 W3 W2 138.65(12) . . ?
Cl3 W3 W2 54.84(14) . . ?
W1 W3 W2 62.33(3) 7_557 . ?
W2 W3 W2 90.34(3) 7_557 . ?
O3 W3 W1 90.6(3) 7_557 . ?
O1 W3 W1 135.1(3) 7_557 . ?
O4 W3 W1 40.7(15) . . ?
O5 W3 W1 85.9(18) . . ?
Cl5 W3 W1 55.1(2) . . ?
Cl6 W3 W1 138.52(13) . . ?
Cl3 W3 W1 94.1(2) . . ?
W1 W3 W1 90.31(3) 7_557 . ?
W2 W3 W1 62.27(3) 7_557 . ?
W2 W3 W1 56.33(3) . . ?
W1 Cl2 W2 71.54(11) . 7_557 ?
O5 Cl3 W3 38.2(26) . . ?
O5 Cl3 W2 33.0(26) . . ?
W3 Cl3 W2 71.0(2) . . ?
O4 Cl5 W3 43.2(49) . . ?
O4 Cl5 W1 29.6(49) . . ?
W3 Cl5 W1 71.5(2) . . ?
W1 O1 W3 89.1(4) . 7_557 ?
W1 O2 W2 91.2(4) . . ?
W3 O3 W2 90.5(4) 7_557 . ?
Cl5 O4 W1 139.5(64) . . ?
Cl5 O4 W3 122.2(59) . . ?
W1 O4 W3 96.4(22) . . ?
Cl3 O5 W2 136.3(34) . . ?
Cl3 O5 W3 129.8(33) . . ?
W2 O5 W3 93.6(12) . . ?
C3 N1 C3 116.4(23) 2_557 . ?
C3 N1 C1 106.3(10) 2_557 . ?
C3 N1 C1 108.9(10) . . ?
C3 N1 C1 108.9(10) 2_557 2_557 ?
C3 N1 C1 106.3(10) . 2_557 ?
C1 N1 C1 110.0(22) . 2_557 ?
C5 N2 C11 112.4(21) . . ?
C5 N2 C7 89.1(19) . . ?
C11 N2 C7 126.7(23) . . ?
C5 N2 C9 106.5(19) . . ?
C11 N2 C9 109.6(16) . . ?
C7 N2 C9 109.6(22) . . ?
C2 C1 N1 114.2(17) . . ?
N1 C3 C4 110.3(16) . . ?
N2 C5 C6 117.9(24) . . ?
C8 C7 N2 118.5(42) . . ?
C10 C9 N2 114.9(18) . . ?
N2 C11 C12 117.1(18) . . ?

loop_
_geom_bond_atom_site_label_1
_geom_bond_atom_site_label_2
_geom_bond_distance
_geom_bond_site_symmetry_2
_geom_bond_publ_flag
W1 O4 1.87(5) . ?
W1 O2 1.878(9) . ?
W1 O1 1.907(9) . ?
W1 Cl4 2.429(4) . ?
W1 Cl2 2.451(4) . ?
W1 Cl5 2.464(7) . ?
W1 W2 2.6873(11) . ?
W1 W3 2.6934(10) 7_557 ?
W1 W3 2.8475(11) . ?
W1 W2 2.8693(11) 7_557 ?
W2 O2 1.882(9) . ?
W2 O3 1.914(10) . ?
W2 O5 1.94(3) . ?
W2 Cl1 2.436(4) . ?
W2 Cl2 2.458(4) 7_557 ?
W2 Cl3 2.461(7) . ?
W2 W3 2.6965(11) 7_557 ?
W2 W3 2.8459(11) . ?
W2 W1 2.8694(11) 7_557 ?
W3 O3 1.884(9) 7_557 ?
W3 O1 1.933(9) 7_557 ?
W3 O4 1.95(6) . ?
W3 O5 1.96(3) . ?
W3 Cl5 2.410(7) . ?
W3 Cl6 2.435(5) . ?
W3 Cl3 2.439(6) . ?
W3 W1 2.6934(10) 7_557 ?
W3 W2 2.6966(11) 7_557 ?
Cl2 W2 2.457(4) 7_557 ?
Cl3 O5 0.66(3) . ?
Cl5 O4 0.72(5) . ?
O1 W3 1.933(9) 7_557 ?
O3 W3 1.884(9) 7_557 ?
N1 C3 1.49(2) 2_557 ?
N1 C3 1.49(2) . ?
N1 C1 1.54(2) . ?
N1 C1 1.54(2) 2_557 ?
N2 C5 1.39(3) . ?
N2 C11 1.46(2) . ?
N2 C7 1.53(4) . ?
N2 C9 1.56(2) . ?
C1 C2 1.40(2) . ?
C3 C4 1.53(2) . ?
C5 C6 1.52(3) . ?
C7 C8 1.19(4) . ?
C9 C10 1.51(2) . ?
C11 C12 1.48(2) . ?
